data_1561549
loop_
_publ_author_name
'Wallach, Chistoph'
'Geitner, Felix'
'F\"assler, Thomas F'

_publ_section_title
;
 FLP-type Nitrile Activation and Cyclic Ether Ring Opening by Halo-Borane
 Nonagermanide-Cluster Lewis Acid-Base-Pairs
;
_journal_name_full 'Chemical Science'
_journal_paper_doi 10.1039/D1SC00811K
_journal_year 2021
_chemical_formula_moiety 'C41 H86 B Ge9 K N2 O Si8, C7 H8'
_chemical_formula_sum 'C48 H94 B Ge9 K N2 O Si8'
_chemical_formula_weight 1643.19
_space_group_crystal_system triclinic
_space_group_IT_number 2
_space_group_name_Hall '-P 1'
_space_group_name_H-M_alt 'P -1'
_atom_sites_solution_hydrogens geom
_atom_sites_solution_primary direct
_atom_sites_solution_secondary difmap
_audit_creation_method SHELXL-2014/7
_audit_update_record
;
2020-03-31 deposited with the CCDC.	2021-04-03 downloaded from the CCDC.
;
_cell_angle_alpha 65.417(7)
_cell_angle_beta 82.365(7)
_cell_angle_gamma 88.648(8)
_cell_formula_units_Z 2
_cell_length_a 14.6663(12)
_cell_length_b 15.4600(16)
_cell_length_c 18.0618(17)
_cell_measurement_reflns_used 74903
_cell_measurement_temperature 150(2)
_cell_measurement_theta_max 32.52
_cell_measurement_theta_min 2.52
_cell_volume 3688.8(6)
_computing_cell_refinement 'STOE X-AREA 1.76'
_computing_data_collection 'STOE X-AREA 1.76'
_computing_data_reduction 'STOE X-AREA 1.76'
_computing_molecular_graphics 'DIAMOND 3.2k'
_computing_structure_refinement SHELXL-2014/7
_computing_structure_solution SHELXS-97
_diffrn_ambient_temperature 150(2)
_diffrn_detector Pilatus300K
_diffrn_detector_area_resol_mean 5.81
_diffrn_measured_fraction_theta_full 0.999
_diffrn_measured_fraction_theta_max 0.999
_diffrn_measurement_device_type 'STOE StadiVari'
_diffrn_measurement_method '\w scans'
_diffrn_radiation_type MoK\a
_diffrn_radiation_wavelength 0.71073
_diffrn_reflns_av_R_equivalents 0.0878
_diffrn_reflns_av_unetI/netI 0.0599
_diffrn_reflns_Laue_measured_fraction_full 0.999
_diffrn_reflns_Laue_measured_fraction_max 0.999
_diffrn_reflns_limit_h_max 18
_diffrn_reflns_limit_h_min -18
_diffrn_reflns_limit_k_max 19
_diffrn_reflns_limit_k_min -19
_diffrn_reflns_limit_l_max 22
_diffrn_reflns_limit_l_min -22
_diffrn_reflns_number 77184
_diffrn_reflns_point_group_measured_fraction_full 0.999
_diffrn_reflns_point_group_measured_fraction_max 0.999
_diffrn_reflns_theta_full 25.242
_diffrn_reflns_theta_max 25.999
_diffrn_reflns_theta_min 2.503
_diffrn_source 'Genix 3D HF Mo'
_exptl_absorpt_coefficient_mu 3.830
_exptl_absorpt_correction_T_max 1.000
_exptl_absorpt_correction_T_min 0.609
_exptl_absorpt_correction_type empirical
_exptl_absorpt_process_details 'STOE X-AREA 1.76'
_exptl_crystal_colour orange
_exptl_crystal_density_diffrn 1.479
_exptl_crystal_description block
_exptl_crystal_F_000 1656
_exptl_crystal_size_max 0.3
_exptl_crystal_size_mid 0.2
_exptl_crystal_size_min 0.1
_refine_diff_density_max 0.805
_refine_diff_density_min -0.885
_refine_diff_density_rms 0.143
_refine_ls_extinction_method none
_refine_ls_goodness_of_fit_ref 1.084
_refine_ls_hydrogen_treatment constr
_refine_ls_matrix_type full
_refine_ls_number_parameters 656
_refine_ls_number_reflns 14484
_refine_ls_number_restraints 0
_refine_ls_restrained_S_all 1.084
_refine_ls_R_factor_all 0.0915
_refine_ls_R_factor_gt 0.0475
_refine_ls_shift/su_max 0.001
_refine_ls_shift/su_mean 0.000
_refine_ls_structure_factor_coef Fsqd
_refine_ls_weighting_details 'w=1/[\s^2^(Fo^2^)+(0.0284P)^2^+18.5481P] where P=(Fo^2^+2Fc^2^)/3'
_refine_ls_weighting_scheme calc
_refine_ls_wR_factor_gt 0.0937
_refine_ls_wR_factor_ref 0.1195
_reflns_number_gt 9861
_reflns_number_total 14484
_reflns_threshold_expression 'I > 2\s(I)'
_cod_data_source_file d1sc00811k2.cif
_cod_data_source_block CW-373
_cod_original_cell_volume 3688.9(6)
_cod_database_code 1561549
_shelx_shelxl_version_number 2014/7
_shelx_space_group_comment
;
The symmetry employed for this shelxl refinement is uniquely defined
by the following loop, which should always be used as a source of
symmetry information in preference to the above space-group names.
They are only intended as comments.
;

loop_
_space_group_symop_operation_xyz
'x, y, z'
'-x, -y, -z'

loop_
_atom_site_label
_atom_site_type_symbol
_atom_site_fract_x
_atom_site_fract_y
_atom_site_fract_z
_atom_site_U_iso_or_equiv
_atom_site_adp_type
_atom_site_occupancy
_atom_site_site_symmetry_order
_atom_site_calc_flag
_atom_site_refinement_flags_posn
_atom_site_refinement_flags_adp
_atom_site_refinement_flags_occupancy
_atom_site_disorder_assembly
_atom_site_disorder_group
Ge1 Ge 0.19769(4) 0.59097(5) 0.37914(4) 0.03573(17) Uani 1 1 d . . . . .
Ge2 Ge 0.12635(5) 0.60179(5) 0.25578(4) 0.03344(16) Uani 1 1 d . . . . .
Ge3 Ge 0.25991(4) 0.70460(5) 0.16097(4) 0.02847(15) Uani 1 1 d . . . . .
Ge4 Ge 0.34796(4) 0.62831(5) 0.28406(4) 0.03322(16) Uani 1 1 d . . . . .
Ge5 Ge 0.29388(5) 0.72913(5) 0.37009(4) 0.03456(16) Uani 1 1 d . . . . .
Ge6 Ge 0.06521(4) 0.70088(5) 0.34363(4) 0.02929(15) Uani 1 1 d . . . . .
Ge7 Ge 0.11614(4) 0.79236(5) 0.18101(4) 0.03075(15) Uani 1 1 d . . . . .
Ge8 Ge 0.32919(4) 0.81925(5) 0.20722(4) 0.02874(15) Uani 1 1 d . . . . .
Ge9 Ge 0.17797(4) 0.83954(5) 0.28534(4) 0.02938(15) Uani 1 1 d . . . . .
Si1 Si 0.31609(11) 0.69442(12) 0.03510(10) 0.0260(3) Uani 1 1 d . . . . .
Si2 Si 0.30919(13) 0.53013(13) 0.06856(12) 0.0397(4) Uani 1 1 d . . . . .
Si3 Si 0.22282(12) 0.78187(14) -0.06532(11) 0.0388(4) Uani 1 1 d . . . . .
Si4 Si 0.46514(11) 0.76233(13) -0.00552(11) 0.0335(4) Uani 1 1 d . . . . .
Si5 Si 0.14238(11) 0.99518(12) 0.27439(10) 0.0264(3) Uani 1 1 d . . . . .
Si6 Si 0.15608(12) 1.09624(12) 0.13324(11) 0.0340(4) Uani 1 1 d . . . . .
Si7 Si 0.24860(12) 1.03322(13) 0.34363(12) 0.0370(4) Uani 1 1 d . . . . .
Si8 Si -0.01012(11) 0.98501(12) 0.33817(10) 0.0309(4) Uani 1 1 d . . . . .
K1 K 0.11548(9) 0.42744(10) 0.68690(8) 0.0359(3) Uani 1 1 d . . . . .
O1 O 0.2383(3) 0.3131(3) 0.6240(2) 0.0282(9) Uani 1 1 d . . . . .
B1 B 0.3066(4) 0.2604(5) 0.6646(4) 0.0235(14) Uani 1 1 d . . . . .
N1 N 0.3212(3) 0.2582(4) 0.7419(3) 0.0299(11) Uani 1 1 d . . . . .
N2 N 0.3717(3) 0.2001(4) 0.6442(3) 0.0288(11) Uani 1 1 d . . . . .
C1 C 0.1822(4) 0.4738(4) 0.4831(4) 0.0337(14) Uani 1 1 d . . . . .
H1A H 0.2118 0.4855 0.5244 0.040 Uiso 1 1 calc R U . . .
H1B H 0.1157 0.4615 0.5036 0.040 Uiso 1 1 calc R U . . .
C2 C 0.2217(4) 0.3848(4) 0.4770(3) 0.0299(13) Uani 1 1 d . . . . .
H2A H 0.2888 0.3955 0.4589 0.036 Uiso 1 1 calc R U . . .
H2B H 0.1938 0.3736 0.4347 0.036 Uiso 1 1 calc R U . . .
C3 C 0.2051(4) 0.2962(4) 0.5579(3) 0.0277(13) Uani 1 1 d . . . . .
H3A H 0.1385 0.2791 0.5722 0.033 Uiso 1 1 calc R U . . .
H3B H 0.2376 0.2422 0.5517 0.033 Uiso 1 1 calc R U . . .
C4 C 0.3933(4) 0.1913(5) 0.7765(4) 0.0452(18) Uani 1 1 d . . . . .
H4A H 0.3670 0.1360 0.8268 0.054 Uiso 1 1 calc R U . . .
H4B H 0.4420 0.2230 0.7905 0.054 Uiso 1 1 calc R U . . .
C5 C 0.4319(5) 0.1601(6) 0.7095(4) 0.0454(18) Uani 1 1 d . . . . .
H5A H 0.4961 0.1847 0.6877 0.054 Uiso 1 1 calc R U . . .
H5B H 0.4311 0.0898 0.7313 0.054 Uiso 1 1 calc R U . . .
C6 C 0.2683(4) 0.3040(4) 0.7870(3) 0.0272(13) Uani 1 1 d . . . . .
C7 C 0.2961(4) 0.3946(4) 0.7767(3) 0.0280(13) Uani 1 1 d . . . . .
C8 C 0.2416(4) 0.4401(4) 0.8186(4) 0.0331(14) Uani 1 1 d . . . . .
H8 H 0.2624 0.5040 0.8127 0.040 Uiso 1 1 calc R U . . .
C9 C 0.1606(4) 0.3978(4) 0.8698(4) 0.0331(14) Uani 1 1 d . . . . .
C10 C 0.1349(4) 0.3075(4) 0.8796(3) 0.0305(14) Uani 1 1 d . . . . .
H10 H 0.0790 0.2743 0.9190 0.037 Uiso 1 1 calc R U . . .
C11 C 0.1887(4) 0.2591(4) 0.8394(3) 0.0294(13) Uani 1 1 d . . . . .
C12 C 0.3817(4) 0.4444(5) 0.7190(4) 0.0453(17) Uani 1 1 d . . . . .
H12A H 0.3685 0.4697 0.6621 0.068 Uiso 1 1 calc R U . . .
H12B H 0.4311 0.3990 0.7262 0.068 Uiso 1 1 calc R U . . .
H12C H 0.4009 0.4968 0.7312 0.068 Uiso 1 1 calc R U . . .
C13 C 0.1014(5) 0.4484(5) 0.9149(4) 0.0477(18) Uani 1 1 d . . . . .
H13A H 0.1289 0.5116 0.9000 0.072 Uiso 1 1 calc R U . . .
H13B H 0.0982 0.4110 0.9744 0.072 Uiso 1 1 calc R U . . .
H13C H 0.0393 0.4549 0.8994 0.072 Uiso 1 1 calc R U . . .
C14 C 0.1590(5) 0.1613(5) 0.8509(4) 0.0394(16) Uani 1 1 d . . . . .
H14A H 0.1752 0.1546 0.7992 0.059 Uiso 1 1 calc R U . . .
H14B H 0.0922 0.1524 0.8672 0.059 Uiso 1 1 calc R U . . .
H14C H 0.1901 0.1132 0.8938 0.059 Uiso 1 1 calc R U . . .
C15 C 0.4078(4) 0.2055(4) 0.5645(3) 0.0271(13) Uani 1 1 d . . . . .
C16 C 0.4035(4) 0.1263(5) 0.5467(4) 0.0307(14) Uani 1 1 d . . . . .
C17 C 0.4379(4) 0.1342(5) 0.4686(4) 0.0350(15) Uani 1 1 d . . . . .
H17 H 0.4362 0.0795 0.4574 0.042 Uiso 1 1 calc R U . . .
C18 C 0.4747(4) 0.2195(5) 0.4062(4) 0.0393(16) Uani 1 1 d . . . . .
C19 C 0.4793(4) 0.2970(5) 0.4254(4) 0.0374(15) Uani 1 1 d . . . . .
H19 H 0.5042 0.3561 0.3839 0.045 Uiso 1 1 calc R U . . .
C20 C 0.4482(4) 0.2910(4) 0.5043(4) 0.0326(14) Uani 1 1 d . . . . .
C21 C 0.3615(5) 0.0329(5) 0.6113(4) 0.0428(16) Uani 1 1 d . . . . .
H21A H 0.3383 -0.0042 0.5846 0.064 Uiso 1 1 calc R U . . .
H21B H 0.3106 0.0452 0.6463 0.064 Uiso 1 1 calc R U . . .
H21C H 0.4084 -0.0028 0.6449 0.064 Uiso 1 1 calc R U . . .
C22 C 0.5077(5) 0.2283(6) 0.3202(4) 0.052(2) Uani 1 1 d . . . . .
H11A H 0.5300 0.2938 0.2851 0.078 Uiso 1 1 calc R U . . .
H11B H 0.4567 0.2121 0.2978 0.078 Uiso 1 1 calc R U . . .
H11C H 0.5578 0.1847 0.3221 0.078 Uiso 1 1 calc R U . . .
C23 C 0.4621(5) 0.3767(5) 0.5228(4) 0.0430(17) Uani 1 1 d . . . . .
H23A H 0.4993 0.3591 0.5679 0.064 Uiso 1 1 calc R U . . .
H23B H 0.4021 0.3977 0.5388 0.064 Uiso 1 1 calc R U . . .
H23C H 0.4939 0.4284 0.4738 0.064 Uiso 1 1 calc R U . . .
C24 C 0.3537(6) 0.5063(6) -0.0233(5) 0.060(2) Uani 1 1 d . . . . .
H24A H 0.3223 0.5464 -0.0699 0.090 Uiso 1 1 calc R U . . .
H24B H 0.3420 0.4392 -0.0105 0.090 Uiso 1 1 calc R U . . .
H24C H 0.4201 0.5211 -0.0373 0.090 Uiso 1 1 calc R U . . .
C25 C 0.1869(5) 0.4836(5) 0.1030(5) 0.058(2) Uani 1 1 d . . . . .
H25A H 0.1515 0.5111 0.0566 0.087 Uiso 1 1 calc R U . . .
H25B H 0.1600 0.5012 0.1472 0.087 Uiso 1 1 calc R U . . .
H25C H 0.1853 0.4141 0.1232 0.087 Uiso 1 1 calc R U . . .
C26 C 0.3765(6) 0.4631(5) 0.1556(5) 0.061(2) Uani 1 1 d . . . . .
H26A H 0.4417 0.4829 0.1383 0.092 Uiso 1 1 calc R U . . .
H26B H 0.3695 0.3947 0.1710 0.092 Uiso 1 1 calc R U . . .
H26C H 0.3534 0.4769 0.2029 0.092 Uiso 1 1 calc R U . . .
C27 C 0.2068(6) 0.9030(5) -0.0680(6) 0.070(3) Uani 1 1 d . . . . .
H27A H 0.2670 0.9355 -0.0794 0.104 Uiso 1 1 calc R U . . .
H27B H 0.1754 0.8976 -0.0148 0.104 Uiso 1 1 calc R U . . .
H27C H 0.1695 0.9397 -0.1112 0.104 Uiso 1 1 calc R U . . .
C28 C 0.2763(7) 0.7937(9) -0.1689(5) 0.102(4) Uani 1 1 d . . . . .
H28A H 0.2332 0.8236 -0.2088 0.153 Uiso 1 1 calc R U . . .
H28B H 0.2908 0.7305 -0.1667 0.153 Uiso 1 1 calc R U . . .
H28C H 0.3330 0.8333 -0.1857 0.153 Uiso 1 1 calc R U . . .
C29 C 0.1089(6) 0.7209(7) -0.0430(7) 0.081(3) Uani 1 1 d . . . . .
H29A H 0.0679 0.7625 -0.0805 0.122 Uiso 1 1 calc R U . . .
H29B H 0.0824 0.7062 0.0139 0.122 Uiso 1 1 calc R U . . .
H29C H 0.1159 0.6617 -0.0505 0.122 Uiso 1 1 calc R U . . .
C30 C 0.5195(5) 0.7443(6) -0.0980(4) 0.0516(19) Uani 1 1 d . . . . .
H30A H 0.4867 0.7805 -0.1448 0.077 Uiso 1 1 calc R U . . .
H30B H 0.5160 0.6765 -0.0862 0.077 Uiso 1 1 calc R U . . .
H30C H 0.5841 0.7666 -0.1112 0.077 Uiso 1 1 calc R U . . .
C31 C 0.4603(5) 0.8928(5) -0.0312(5) 0.057(2) Uani 1 1 d . . . . .
H31A H 0.4352 0.9256 -0.0831 0.085 Uiso 1 1 calc R U . . .
H31B H 0.5225 0.9185 -0.0366 0.085 Uiso 1 1 calc R U . . .
H31C H 0.4208 0.9025 0.0128 0.085 Uiso 1 1 calc R U . . .
C32 C 0.5366(4) 0.7031(6) 0.0787(4) 0.0478(19) Uani 1 1 d . . . . .
H32A H 0.5395 0.6352 0.0911 0.072 Uiso 1 1 calc R U . . .
H32B H 0.5090 0.7109 0.1279 0.072 Uiso 1 1 calc R U . . .
H32C H 0.5989 0.7321 0.0615 0.072 Uiso 1 1 calc R U . . .
C33 C 0.0583(5) 1.0716(5) 0.0878(4) 0.0437(17) Uani 1 1 d . . . . .
H33A H 0.0647 1.1134 0.0290 0.066 Uiso 1 1 calc R U . . .
H33B H 0.0002 1.0834 0.1151 0.066 Uiso 1 1 calc R U . . .
H33C H 0.0588 1.0050 0.0954 0.066 Uiso 1 1 calc R U . . .
C34 C 0.2652(5) 1.0778(6) 0.0764(4) 0.058(2) Uani 1 1 d . . . . .
H34A H 0.2642 1.0133 0.0789 0.087 Uiso 1 1 calc R U . . .
H34B H 0.3176 1.0861 0.1016 0.087 Uiso 1 1 calc R U . . .
H34C H 0.2712 1.1243 0.0189 0.087 Uiso 1 1 calc R U . . .
C35 C 0.1550(7) 1.2234(5) 0.1186(5) 0.067(2) Uani 1 1 d . . . . .
H35A H 0.1601 1.2652 0.0599 0.100 Uiso 1 1 calc R U . . .
H35B H 0.2070 1.2369 0.1416 0.100 Uiso 1 1 calc R U . . .
H35C H 0.0973 1.2348 0.1469 0.100 Uiso 1 1 calc R U . . .
C36 C 0.3685(5) 1.0208(6) 0.2997(5) 0.0524(19) Uani 1 1 d . . . . .
H36A H 0.3786 1.0629 0.2409 0.079 Uiso 1 1 calc R U . . .
H36B H 0.3770 0.9547 0.3072 0.079 Uiso 1 1 calc R U . . .
H36C H 0.4126 1.0381 0.3279 0.079 Uiso 1 1 calc R U . . .
C37 C 0.2348(6) 1.1571(6) 0.3355(6) 0.064(2) Uani 1 1 d . . . . .
H37A H 0.2536 1.2026 0.2785 0.097 Uiso 1 1 calc R U . . .
H37B H 0.2733 1.1678 0.3715 0.097 Uiso 1 1 calc R U . . .
H37C H 0.1702 1.1660 0.3522 0.097 Uiso 1 1 calc R U . . .
C38 C 0.2326(6) 0.9491(6) 0.4552(5) 0.064(2) Uani 1 1 d . . . . .
H38A H 0.2245 0.8839 0.4607 0.096 Uiso 1 1 calc R U . . .
H38B H 0.1781 0.9659 0.4835 0.096 Uiso 1 1 calc R U . . .
H38C H 0.2870 0.9536 0.4799 0.096 Uiso 1 1 calc R U . . .
C39 C -0.0503(6) 1.1053(5) 0.3267(5) 0.056(2) Uani 1 1 d . . . . .
H39A H -0.0477 1.1476 0.2682 0.084 Uiso 1 1 calc R U . . .
H39B H -0.0105 1.1319 0.3521 0.084 Uiso 1 1 calc R U . . .
H39C H -0.1138 1.0994 0.3537 0.084 Uiso 1 1 calc R U . . .
C40 C -0.0205(5) 0.9023(5) 0.4494(4) 0.0480(18) Uani 1 1 d . . . . .
H40A H 0.0055 0.8411 0.4553 0.072 Uiso 1 1 calc R U . . .
H40B H -0.0855 0.8924 0.4731 0.072 Uiso 1 1 calc R U . . .
H40C H 0.0132 0.9299 0.4782 0.072 Uiso 1 1 calc R U . . .
C41 C -0.0877(4) 0.9367(5) 0.2893(4) 0.0429(17) Uani 1 1 d . . . . .
H41A H -0.0886 0.9818 0.2320 0.064 Uiso 1 1 calc R U . . .
H41B H -0.1502 0.9270 0.3192 0.064 Uiso 1 1 calc R U . . .
H41C H -0.0652 0.8757 0.2911 0.064 Uiso 1 1 calc R U . . .
C42 C 0.1696(5) 0.6715(5) 0.6375(5) 0.0503(19) Uani 1 1 d . . . . .
C43 C 0.1167(5) 0.6571(5) 0.7118(4) 0.0492(18) Uani 1 1 d . . . . .
H43 H 0.1456 0.6607 0.7545 0.059 Uiso 1 1 calc R U . . .
C44 C 0.0243(6) 0.6380(5) 0.7246(5) 0.056(2) Uani 1 1 d . . . . .
H44 H -0.0099 0.6276 0.7762 0.067 Uiso 1 1 calc R U . . .
C45 C -0.0195(6) 0.6337(5) 0.6646(6) 0.060(2) Uani 1 1 d . . . . .
H45 H -0.0843 0.6224 0.6736 0.072 Uiso 1 1 calc R U . . .
C46 C 0.0297(6) 0.6458(6) 0.5912(5) 0.059(2) Uani 1 1 d . . . . .
H46 H -0.0009 0.6411 0.5497 0.071 Uiso 1 1 calc R U . . .
C47 C 0.1233(6) 0.6645(6) 0.5765(5) 0.060(2) Uani 1 1 d . . . . .
H47 H 0.1567 0.6728 0.5251 0.072 Uiso 1 1 calc R U . . .
C48 C 0.2709(6) 0.6952(8) 0.6233(7) 0.101(4) Uani 1 1 d . . . . .
H48A H 0.3033 0.6619 0.5923 0.151 Uiso 1 1 calc R U . . .
H48B H 0.2938 0.6750 0.6764 0.151 Uiso 1 1 calc R U . . .
H48C H 0.2816 0.7640 0.5921 0.151 Uiso 1 1 calc R U . . .

loop_
_atom_site_aniso_label
_atom_site_aniso_U_11
_atom_site_aniso_U_22
_atom_site_aniso_U_33
_atom_site_aniso_U_23
_atom_site_aniso_U_13
_atom_site_aniso_U_12
Ge1 0.0316(3) 0.0300(4) 0.0310(4) 0.0014(3) -0.0037(3) 0.0015(3)
Ge2 0.0376(4) 0.0267(4) 0.0361(4) -0.0154(3) 0.0042(3) -0.0063(3)
Ge3 0.0271(3) 0.0350(4) 0.0256(3) -0.0159(3) -0.0002(2) -0.0003(3)
Ge4 0.0301(3) 0.0354(4) 0.0316(3) -0.0119(3) -0.0036(3) 0.0097(3)
Ge5 0.0378(4) 0.0390(4) 0.0277(3) -0.0141(3) -0.0070(3) 0.0029(3)
Ge6 0.0266(3) 0.0285(4) 0.0311(3) -0.0125(3) 0.0022(3) -0.0002(3)
Ge7 0.0360(3) 0.0289(4) 0.0295(3) -0.0134(3) -0.0089(3) 0.0091(3)
Ge8 0.0265(3) 0.0296(4) 0.0292(3) -0.0125(3) 0.0008(3) -0.0033(3)
Ge9 0.0253(3) 0.0253(3) 0.0412(4) -0.0178(3) -0.0038(3) 0.0017(2)
Si1 0.0283(8) 0.0260(9) 0.0256(8) -0.0133(7) -0.0011(6) 0.0011(7)
Si2 0.0498(11) 0.0301(10) 0.0444(11) -0.0227(9) 0.0004(9) 0.0023(8)
Si3 0.0376(10) 0.0466(12) 0.0343(10) -0.0173(9) -0.0109(8) 0.0068(8)
Si4 0.0303(9) 0.0381(10) 0.0339(9) -0.0185(8) 0.0022(7) -0.0016(7)
Si5 0.0303(8) 0.0238(9) 0.0275(8) -0.0125(7) -0.0059(7) 0.0008(7)
Si6 0.0383(9) 0.0272(9) 0.0310(9) -0.0062(8) -0.0054(7) -0.0033(7)
Si7 0.0404(10) 0.0351(10) 0.0435(11) -0.0219(9) -0.0138(8) -0.0005(8)
Si8 0.0330(9) 0.0310(10) 0.0299(9) -0.0149(8) -0.0015(7) 0.0063(7)
K1 0.0305(7) 0.0435(8) 0.0307(7) -0.0111(6) -0.0092(6) 0.0038(6)
O1 0.034(2) 0.027(2) 0.024(2) -0.0087(18) -0.0117(17) 0.0075(17)
B1 0.026(3) 0.023(3) 0.019(3) -0.006(3) -0.003(3) 0.000(3)
N1 0.028(3) 0.037(3) 0.031(3) -0.018(2) -0.012(2) 0.011(2)
N2 0.028(3) 0.035(3) 0.028(3) -0.016(2) -0.010(2) 0.006(2)
C1 0.035(3) 0.031(4) 0.026(3) -0.003(3) -0.005(3) 0.004(3)
C2 0.029(3) 0.035(4) 0.026(3) -0.012(3) -0.005(2) 0.002(3)
C3 0.028(3) 0.027(3) 0.025(3) -0.007(3) -0.007(2) 0.003(2)
C4 0.037(4) 0.062(5) 0.049(4) -0.031(4) -0.022(3) 0.026(3)
C5 0.038(4) 0.071(5) 0.044(4) -0.037(4) -0.023(3) 0.023(3)
C6 0.029(3) 0.031(3) 0.020(3) -0.008(3) -0.009(2) 0.005(2)
C7 0.027(3) 0.028(3) 0.028(3) -0.010(3) -0.006(2) 0.000(2)
C8 0.036(3) 0.027(3) 0.033(3) -0.009(3) -0.007(3) -0.002(3)
C9 0.046(4) 0.030(3) 0.025(3) -0.012(3) -0.008(3) 0.009(3)
C10 0.035(3) 0.031(3) 0.021(3) -0.008(3) 0.003(2) -0.002(3)
C11 0.034(3) 0.031(3) 0.024(3) -0.011(3) -0.007(2) 0.002(3)
C12 0.034(4) 0.043(4) 0.054(4) -0.017(4) 0.000(3) -0.009(3)
C13 0.065(5) 0.039(4) 0.037(4) -0.016(3) 0.000(3) 0.008(3)
C14 0.047(4) 0.033(4) 0.039(4) -0.017(3) 0.002(3) -0.006(3)
C15 0.022(3) 0.036(4) 0.028(3) -0.018(3) -0.004(2) 0.003(2)
C16 0.026(3) 0.038(4) 0.033(3) -0.018(3) -0.004(2) 0.000(3)
C17 0.031(3) 0.037(4) 0.045(4) -0.026(3) -0.004(3) 0.000(3)
C18 0.031(3) 0.056(5) 0.038(4) -0.027(3) -0.001(3) -0.003(3)
C19 0.034(3) 0.039(4) 0.037(4) -0.015(3) 0.004(3) -0.009(3)
C20 0.024(3) 0.035(4) 0.042(4) -0.021(3) -0.001(3) -0.003(3)
C21 0.048(4) 0.037(4) 0.047(4) -0.021(3) -0.002(3) 0.000(3)
C22 0.067(5) 0.053(5) 0.036(4) -0.023(4) 0.012(3) -0.013(4)
C23 0.043(4) 0.041(4) 0.049(4) -0.025(3) 0.001(3) -0.010(3)
C24 0.063(5) 0.062(5) 0.067(5) -0.043(5) 0.006(4) 0.004(4)
C25 0.071(5) 0.043(5) 0.069(5) -0.038(4) 0.014(4) -0.010(4)
C26 0.085(6) 0.039(5) 0.060(5) -0.021(4) -0.014(4) 0.027(4)
C27 0.082(6) 0.037(5) 0.082(6) -0.010(4) -0.039(5) 0.010(4)
C28 0.100(8) 0.170(12) 0.041(5) -0.045(7) -0.031(5) 0.058(8)
C29 0.055(5) 0.064(6) 0.130(9) -0.036(6) -0.040(6) 0.008(4)
C30 0.046(4) 0.068(5) 0.044(4) -0.029(4) 0.006(3) -0.004(4)
C31 0.048(4) 0.040(4) 0.080(6) -0.030(4) 0.018(4) -0.007(3)
C32 0.032(4) 0.072(5) 0.052(4) -0.038(4) -0.003(3) -0.001(3)
C33 0.047(4) 0.036(4) 0.034(4) 0.001(3) -0.011(3) 0.000(3)
C34 0.041(4) 0.073(6) 0.041(4) -0.005(4) -0.003(3) -0.002(4)
C35 0.103(7) 0.037(5) 0.053(5) -0.007(4) -0.023(5) -0.001(4)
C36 0.045(4) 0.056(5) 0.070(5) -0.036(4) -0.018(4) -0.002(4)
C37 0.075(6) 0.057(5) 0.086(6) -0.047(5) -0.036(5) 0.011(4)
C38 0.073(6) 0.076(6) 0.051(5) -0.028(5) -0.026(4) -0.011(5)
C39 0.068(5) 0.039(4) 0.059(5) -0.021(4) 0.003(4) 0.018(4)
C40 0.054(4) 0.054(5) 0.033(4) -0.016(3) -0.005(3) 0.008(4)
C41 0.031(3) 0.046(4) 0.050(4) -0.018(3) -0.005(3) -0.002(3)
C42 0.044(4) 0.030(4) 0.058(5) -0.001(3) -0.006(4) 0.004(3)
C43 0.070(5) 0.036(4) 0.041(4) -0.014(3) -0.012(4) 0.006(4)
C44 0.059(5) 0.043(5) 0.050(5) -0.008(4) 0.005(4) 0.004(4)
C45 0.054(5) 0.034(4) 0.074(6) -0.006(4) -0.004(4) -0.002(4)
C46 0.068(5) 0.049(5) 0.062(5) -0.020(4) -0.019(4) -0.006(4)
C47 0.088(6) 0.053(5) 0.031(4) -0.012(4) 0.003(4) 0.006(4)
C48 0.057(6) 0.090(8) 0.099(8) 0.016(6) -0.010(5) 0.006(5)

loop_
_atom_type_symbol
_atom_type_description
_atom_type_scat_dispersion_real
_atom_type_scat_dispersion_imag
_atom_type_scat_source
C C 0.0033 0.0016 'International Tables Vol C Tables 4.2.6.8 and 6.1.1.4'
H H 0.0000 0.0000 'International Tables Vol C Tables 4.2.6.8 and 6.1.1.4'
B B 0.0013 0.0007 'International Tables Vol C Tables 4.2.6.8 and 6.1.1.4'
N N 0.0061 0.0033 'International Tables Vol C Tables 4.2.6.8 and 6.1.1.4'
O O 0.0106 0.0060 'International Tables Vol C Tables 4.2.6.8 and 6.1.1.4'
K K 0.2009 0.2494 'International Tables Vol C Tables 4.2.6.8 and 6.1.1.4'
Si Si 0.0817 0.0704 'International Tables Vol C Tables 4.2.6.8 and 6.1.1.4'
Ge Ge 0.1547 1.8001 'International Tables Vol C Tables 4.2.6.8 and 6.1.1.4'

loop_
_geom_angle_atom_site_label_1
_geom_angle_atom_site_label_2
_geom_angle_atom_site_label_3
_geom_angle
_geom_angle_site_symmetry_1
_geom_angle_site_symmetry_3
_geom_angle_publ_flag
C1 Ge1 Ge6 119.02(18) . . ?
C1 Ge1 Ge5 118.90(19) . . ?
Ge6 Ge1 Ge5 88.30(3) . . ?
C1 Ge1 Ge4 120.22(18) . . ?
Ge6 Ge1 Ge4 120.76(3) . . ?
Ge5 Ge1 Ge4 63.74(3) . . ?
C1 Ge1 Ge2 121.10(19) . . ?
Ge6 Ge1 Ge2 64.49(3) . . ?
Ge5 Ge1 Ge2 119.98(3) . . ?
Ge4 Ge1 Ge2 85.11(3) . . ?
Ge3 Ge2 Ge1 90.60(3) . . ?
Ge3 Ge2 Ge6 102.20(3) . . ?
Ge1 Ge2 Ge6 57.59(3) . . ?
Ge3 Ge2 Ge7 58.54(3) . . ?
Ge1 Ge2 Ge7 98.39(3) . . ?
Ge6 Ge2 Ge7 59.76(3) . . ?
Ge3 Ge2 K1 147.66(4) . 2_566 ?
Ge1 Ge2 K1 107.69(3) . 2_566 ?
Ge6 Ge2 K1 68.47(3) . 2_566 ?
Ge7 Ge2 K1 91.83(3) . 2_566 ?
Si1 Ge3 Ge2 121.41(5) . . ?
Si1 Ge3 Ge8 122.70(5) . . ?
Ge2 Ge3 Ge8 115.89(3) . . ?
Si1 Ge3 Ge7 123.76(5) . . ?
Ge2 Ge3 Ge7 64.36(3) . . ?
Ge8 Ge3 Ge7 80.52(3) . . ?
Si1 Ge3 Ge4 119.70(5) . . ?
Ge2 Ge3 Ge4 84.95(3) . . ?
Ge8 Ge3 Ge4 64.55(3) . . ?
Ge7 Ge3 Ge4 116.52(3) . . ?
Ge1 Ge4 Ge3 89.68(3) . . ?
Ge1 Ge4 Ge5 58.13(3) . . ?
Ge3 Ge4 Ge5 101.65(3) . . ?
Ge1 Ge4 Ge8 97.08(3) . . ?
Ge3 Ge4 Ge8 57.39(2) . . ?
Ge5 Ge4 Ge8 59.29(3) . . ?
Ge1 Ge5 Ge9 87.72(3) . . ?
Ge1 Ge5 Ge8 98.47(3) . . ?
Ge9 Ge5 Ge8 58.54(3) . . ?
Ge1 Ge5 Ge4 58.13(3) . . ?
Ge9 Ge5 Ge4 102.36(3) . . ?
Ge8 Ge5 Ge4 61.29(3) . . ?
Ge9 Ge6 Ge1 88.97(3) . . ?
Ge9 Ge6 Ge7 58.95(3) . . ?
Ge1 Ge6 Ge7 98.87(3) . . ?
Ge9 Ge6 Ge2 101.67(3) . . ?
Ge1 Ge6 Ge2 57.92(3) . . ?
Ge7 Ge6 Ge2 60.12(2) . . ?
Ge9 Ge6 K1 148.52(4) . 2_566 ?
Ge1 Ge6 K1 106.93(4) . 2_566 ?
Ge7 Ge6 K1 91.25(3) . 2_566 ?
Ge2 Ge6 K1 67.13(3) . 2_566 ?
Ge3 Ge7 Ge9 93.89(3) . . ?
Ge3 Ge7 Ge6 101.41(3) . . ?
Ge9 Ge7 Ge6 57.02(2) . . ?
Ge3 Ge7 Ge2 57.10(3) . . ?
Ge9 Ge7 Ge2 100.28(3) . . ?
Ge6 Ge7 Ge2 60.12(3) . . ?
Ge3 Ge8 Ge9 94.35(3) . . ?
Ge3 Ge8 Ge5 102.26(3) . . ?
Ge9 Ge8 Ge5 58.65(3) . . ?
Ge3 Ge8 Ge4 58.06(3) . . ?
Ge9 Ge8 Ge4 101.08(3) . . ?
Ge5 Ge8 Ge4 59.42(3) . . ?
Si5 Ge9 Ge6 124.41(5) . . ?
Si5 Ge9 Ge8 117.97(5) . . ?
Ge6 Ge9 Ge8 116.39(3) . . ?
Si5 Ge9 Ge5 126.95(5) . . ?
Ge6 Ge9 Ge5 87.95(3) . . ?
Ge8 Ge9 Ge5 62.82(3) . . ?
Si5 Ge9 Ge7 115.52(5) . . ?
Ge6 Ge9 Ge7 64.03(3) . . ?
Ge8 Ge9 Ge7 79.99(3) . . ?
Ge5 Ge9 Ge7 116.46(3) . . ?
Si4 Si1 Si3 109.17(9) . . ?
Si4 Si1 Si2 114.02(9) . . ?
Si3 Si1 Si2 112.77(9) . . ?
Si4 Si1 Ge3 107.05(8) . . ?
Si3 Si1 Ge3 109.53(8) . . ?
Si2 Si1 Ge3 103.96(8) . . ?
C25 Si2 C24 107.9(4) . . ?
C25 Si2 C26 107.4(4) . . ?
C24 Si2 C26 110.1(4) . . ?
C25 Si2 Si1 109.9(3) . . ?
C24 Si2 Si1 110.7(3) . . ?
C26 Si2 Si1 110.7(3) . . ?
C29 Si3 C27 109.1(4) . . ?
C29 Si3 C28 107.6(5) . . ?
C27 Si3 C28 108.9(5) . . ?
C29 Si3 Si1 110.5(3) . . ?
C27 Si3 Si1 110.0(3) . . ?
C28 Si3 Si1 110.7(3) . . ?
C32 Si4 C31 110.1(4) . . ?
C32 Si4 C30 108.1(3) . . ?
C31 Si4 C30 109.7(4) . . ?
C32 Si4 Si1 109.8(2) . . ?
C31 Si4 Si1 109.5(2) . . ?
C30 Si4 Si1 109.6(2) . . ?
Si7 Si5 Si8 112.42(9) . . ?
Si7 Si5 Si6 113.47(9) . . ?
Si8 Si5 Si6 111.29(9) . . ?
Si7 Si5 Ge9 105.68(8) . . ?
Si8 Si5 Ge9 106.39(8) . . ?
Si6 Si5 Ge9 107.02(8) . . ?
C33 Si6 C34 107.9(3) . . ?
C33 Si6 C35 109.3(4) . . ?
C34 Si6 C35 108.4(4) . . ?
C33 Si6 Si5 109.8(2) . . ?
C34 Si6 Si5 111.6(2) . . ?
C35 Si6 Si5 109.8(3) . . ?
C37 Si7 C36 109.4(4) . . ?
C37 Si7 C38 108.4(4) . . ?
C36 Si7 C38 107.4(4) . . ?
C37 Si7 Si5 111.3(3) . . ?
C36 Si7 Si5 109.8(2) . . ?
C38 Si7 Si5 110.4(2) . . ?
C40 Si8 C41 107.5(3) . . ?
C40 Si8 C39 109.8(3) . . ?
C41 Si8 C39 108.2(4) . . ?
C40 Si8 Si5 110.8(2) . . ?
C41 Si8 Si5 109.7(2) . . ?
C39 Si8 Si5 110.8(3) . . ?
O1 K1 C6 58.45(13) . . ?
O1 K1 C11 71.68(13) . . ?
C6 K1 C11 25.33(14) . . ?
O1 K1 C7 73.18(13) . . ?
C6 K1 C7 25.36(15) . . ?
C11 K1 C7 44.43(15) . . ?
O1 K1 C10 96.94(14) . . ?
C6 K1 C10 44.36(15) . . ?
C11 K1 C10 25.27(15) . . ?
C7 K1 C10 51.18(15) . . ?
O1 K1 C8 98.00(14) . . ?
C6 K1 C8 44.02(16) . . ?
C11 K1 C8 50.90(15) . . ?
C7 K1 C8 24.94(15) . . ?
C10 K1 C8 42.94(15) . . ?
O1 K1 C9 110.06(14) . . ?
C6 K1 C9 51.64(15) . . ?
C11 K1 C9 44.11(15) . . ?
C7 K1 C9 44.05(15) . . ?
C10 K1 C9 24.49(15) . . ?
C8 K1 C9 24.47(15) . . ?
O1 K1 C47 117.85(16) . . ?
C6 K1 C47 127.0(2) . . ?
C11 K1 C47 144.18(19) . . ?
C7 K1 C47 102.57(19) . . ?
C10 K1 C47 129.05(18) . . ?
C8 K1 C47 93.38(19) . . ?
C9 K1 C47 104.87(18) . . ?
O1 K1 C46 131.65(17) . . ?
C6 K1 C46 147.96(18) . . ?
C11 K1 C46 153.66(19) . . ?
C7 K1 C46 122.60(18) . . ?
C10 K1 C46 129.47(19) . . ?
C8 K1 C46 107.12(18) . . ?
C9 K1 C46 109.65(19) . . ?
C47 K1 C46 23.52(19) . . ?
O1 K1 C1 53.65(13) . . ?
C6 K1 C1 107.30(15) . . ?
C11 K1 C1 125.21(15) . . ?
C7 K1 C1 108.59(15) . . ?
C10 K1 C1 150.28(15) . . ?
C8 K1 C1 128.06(15) . . ?
C9 K1 C1 152.06(16) . . ?
C47 K1 C1 71.69(17) . . ?
C46 K1 C1 78.59(18) . . ?
O1 K1 Ge2 127.91(9) . 2_566 ?
C6 K1 Ge2 127.38(11) . 2_566 ?
C11 K1 Ge2 102.05(11) . 2_566 ?
C7 K1 Ge2 137.57(11) . 2_566 ?
C10 K1 Ge2 87.35(11) . 2_566 ?
C8 K1 Ge2 118.06(11) . 2_566 ?
C9 K1 Ge2 94.77(12) . 2_566 ?
C47 K1 Ge2 97.35(16) . 2_566 ?
C46 K1 Ge2 74.07(15) . 2_566 ?
C1 K1 Ge2 113.15(11) . 2_566 ?
O1 K1 Ge6 84.56(8) . 2_566 ?
C6 K1 Ge6 116.26(12) . 2_566 ?
C11 K1 Ge6 99.14(11) . 2_566 ?
C7 K1 Ge6 141.49(12) . 2_566 ?
C10 K1 Ge6 102.88(11) . 2_566 ?
C8 K1 Ge6 145.82(11) . 2_566 ?
C9 K1 Ge6 123.44(12) . 2_566 ?
C47 K1 Ge6 115.65(16) . 2_566 ?
C46 K1 Ge6 95.72(14) . 2_566 ?
C1 K1 Ge6 80.58(11) . 2_566 ?
Ge2 K1 Ge6 44.41(2) 2_566 2_566 ?
B1 O1 C3 120.9(5) . . ?
B1 O1 K1 123.3(3) . . ?
C3 O1 K1 113.8(3) . . ?
O1 B1 N1 120.4(5) . . ?
O1 B1 N2 131.1(5) . . ?
N1 B1 N2 108.6(5) . . ?
B1 N1 C6 127.0(5) . . ?
B1 N1 C4 110.5(5) . . ?
C6 N1 C4 122.1(5) . . ?
C15 N2 B1 128.5(5) . . ?
C15 N2 C5 116.9(5) . . ?
B1 N2 C5 109.0(5) . . ?
C2 C1 Ge1 115.4(4) . . ?
C2 C1 K1 109.3(3) . . ?
Ge1 C1 K1 134.4(3) . . ?
C2 C1 H1A 108.4 . . ?
Ge1 C1 H1A 108.4 . . ?
K1 C1 H1A 46.5 . . ?
C2 C1 H1B 108.4 . . ?
Ge1 C1 H1B 108.4 . . ?
K1 C1 H1B 63.1 . . ?
H1A C1 H1B 107.5 . . ?
C1 C2 C3 113.3(5) . . ?
C1 C2 H2A 108.9 . . ?
C3 C2 H2A 108.9 . . ?
C1 C2 H2B 108.9 . . ?
C3 C2 H2B 108.9 . . ?
H2A C2 H2B 107.7 . . ?
O1 C3 C2 110.5(5) . . ?
O1 C3 H3A 109.5 . . ?
C2 C3 H3A 109.5 . . ?
O1 C3 H3B 109.5 . . ?
C2 C3 H3B 109.5 . . ?
H3A C3 H3B 108.1 . . ?
N1 C4 C5 105.2(5) . . ?
N1 C4 H4A 110.7 . . ?
C5 C4 H4A 110.7 . . ?
N1 C4 H4B 110.7 . . ?
C5 C4 H4B 110.7 . . ?
H4A C4 H4B 108.8 . . ?
N2 C5 C4 106.2(5) . . ?
N2 C5 H5A 110.5 . . ?
C4 C5 H5A 110.5 . . ?
N2 C5 H5B 110.5 . . ?
C4 C5 H5B 110.5 . . ?
H5A C5 H5B 108.7 . . ?
C11 C6 C7 120.4(5) . . ?
C11 C6 N1 120.0(5) . . ?
C7 C6 N1 119.6(5) . . ?
C11 C6 K1 79.0(3) . . ?
C7 C6 K1 79.6(3) . . ?
N1 C6 K1 110.8(3) . . ?
C6 C7 C8 118.9(5) . . ?
C6 C7 C12 120.7(6) . . ?
C8 C7 C12 120.4(6) . . ?
C6 C7 K1 75.1(3) . . ?
C8 C7 K1 80.0(3) . . ?
C12 C7 K1 113.3(4) . . ?
C9 C8 C7 121.9(6) . . ?
C9 C8 K1 78.8(3) . . ?
C7 C8 K1 75.1(3) . . ?
C9 C8 H8 119.0 . . ?
C7 C8 H8 119.0 . . ?
K1 C8 H8 119.0 . . ?
C10 C9 C8 118.1(6) . . ?
C10 C9 C13 120.5(6) . . ?
C8 C9 C13 121.4(6) . . ?
C10 C9 K1 75.5(3) . . ?
C8 C9 K1 76.7(3) . . ?
C13 C9 K1 118.3(4) . . ?
C9 C10 C11 121.5(5) . . ?
C9 C10 K1 80.0(3) . . ?
C11 C10 K1 75.5(3) . . ?
C9 C10 H10 119.2 . . ?
C11 C10 H10 119.2 . . ?
K1 C10 H10 119.2 . . ?
C6 C11 C10 119.2(5) . . ?
C6 C11 C14 120.4(5) . . ?
C10 C11 C14 120.4(5) . . ?
C6 C11 K1 75.7(3) . . ?
C10 C11 K1 79.2(3) . . ?
C14 C11 K1 113.8(4) . . ?
C7 C12 H12A 109.5 . . ?
C7 C12 H12B 109.5 . . ?
H12A C12 H12B 109.5 . . ?
C7 C12 H12C 109.5 . . ?
H12A C12 H12C 109.5 . . ?
H12B C12 H12C 109.5 . . ?
C9 C13 H13A 109.5 . . ?
C9 C13 H13B 109.5 . . ?
H13A C13 H13B 109.5 . . ?
C9 C13 H13C 109.5 . . ?
H13A C13 H13C 109.5 . . ?
H13B C13 H13C 109.5 . . ?
C11 C14 H14A 109.5 . . ?
C11 C14 H14B 109.5 . . ?
H14A C14 H14B 109.5 . . ?
C11 C14 H14C 109.5 . . ?
H14A C14 H14C 109.5 . . ?
H14B C14 H14C 109.5 . . ?
C16 C15 C20 119.6(5) . . ?
C16 C15 N2 120.8(5) . . ?
C20 C15 N2 119.6(5) . . ?
C17 C16 C15 119.4(6) . . ?
C17 C16 C21 120.2(6) . . ?
C15 C16 C21 120.4(5) . . ?
C16 C17 C18 122.3(6) . . ?
C16 C17 H17 118.8 . . ?
C18 C17 H17 118.8 . . ?
C19 C18 C17 117.4(6) . . ?
C19 C18 C22 120.9(6) . . ?
C17 C18 C22 121.7(6) . . ?
C18 C19 C20 122.0(6) . . ?
C18 C19 H19 119.0 . . ?
C20 C19 H19 119.0 . . ?
C15 C20 C19 119.2(6) . . ?
C15 C20 C23 121.6(6) . . ?
C19 C20 C23 119.1(6) . . ?
C16 C21 H21A 109.5 . . ?
C16 C21 H21B 109.5 . . ?
H21A C21 H21B 109.5 . . ?
C16 C21 H21C 109.5 . . ?
H21A C21 H21C 109.5 . . ?
H21B C21 H21C 109.5 . . ?
C18 C22 H11A 109.5 . . ?
C18 C22 H11B 109.5 . . ?
H11A C22 H11B 109.5 . . ?
C18 C22 H11C 109.5 . . ?
H11A C22 H11C 109.5 . . ?
H11B C22 H11C 109.5 . . ?
C20 C23 H23A 109.5 . . ?
C20 C23 H23B 109.5 . . ?
H23A C23 H23B 109.5 . . ?
C20 C23 H23C 109.5 . . ?
H23A C23 H23C 109.5 . . ?
H23B C23 H23C 109.5 . . ?
Si2 C24 H24A 109.5 . . ?
Si2 C24 H24B 109.5 . . ?
H24A C24 H24B 109.5 . . ?
Si2 C24 H24C 109.5 . . ?
H24A C24 H24C 109.5 . . ?
H24B C24 H24C 109.5 . . ?
Si2 C25 H25A 109.5 . . ?
Si2 C25 H25B 109.5 . . ?
H25A C25 H25B 109.5 . . ?
Si2 C25 H25C 109.5 . . ?
H25A C25 H25C 109.5 . . ?
H25B C25 H25C 109.5 . . ?
Si2 C26 H26A 109.5 . . ?
Si2 C26 H26B 109.5 . . ?
H26A C26 H26B 109.5 . . ?
Si2 C26 H26C 109.5 . . ?
H26A C26 H26C 109.5 . . ?
H26B C26 H26C 109.5 . . ?
Si3 C27 H27A 109.5 . . ?
Si3 C27 H27B 109.5 . . ?
H27A C27 H27B 109.5 . . ?
Si3 C27 H27C 109.5 . . ?
H27A C27 H27C 109.5 . . ?
H27B C27 H27C 109.5 . . ?
Si3 C28 H28A 109.5 . . ?
Si3 C28 H28B 109.5 . . ?
H28A C28 H28B 109.5 . . ?
Si3 C28 H28C 109.5 . . ?
H28A C28 H28C 109.5 . . ?
H28B C28 H28C 109.5 . . ?
Si3 C29 H29A 109.5 . . ?
Si3 C29 H29B 109.5 . . ?
H29A C29 H29B 109.5 . . ?
Si3 C29 H29C 109.5 . . ?
H29A C29 H29C 109.5 . . ?
H29B C29 H29C 109.5 . . ?
Si4 C30 H30A 109.5 . . ?
Si4 C30 H30B 109.5 . . ?
H30A C30 H30B 109.5 . . ?
Si4 C30 H30C 109.5 . . ?
H30A C30 H30C 109.5 . . ?
H30B C30 H30C 109.5 . . ?
Si4 C31 H31A 109.5 . . ?
Si4 C31 H31B 109.5 . . ?
H31A C31 H31B 109.5 . . ?
Si4 C31 H31C 109.5 . . ?
H31A C31 H31C 109.5 . . ?
H31B C31 H31C 109.5 . . ?
Si4 C32 H32A 109.5 . . ?
Si4 C32 H32B 109.5 . . ?
H32A C32 H32B 109.5 . . ?
Si4 C32 H32C 109.5 . . ?
H32A C32 H32C 109.5 . . ?
H32B C32 H32C 109.5 . . ?
Si6 C33 H33A 109.5 . . ?
Si6 C33 H33B 109.5 . . ?
H33A C33 H33B 109.5 . . ?
Si6 C33 H33C 109.5 . . ?
H33A C33 H33C 109.5 . . ?
H33B C33 H33C 109.5 . . ?
Si6 C34 H34A 109.5 . . ?
Si6 C34 H34B 109.5 . . ?
H34A C34 H34B 109.5 . . ?
Si6 C34 H34C 109.5 . . ?
H34A C34 H34C 109.5 . . ?
H34B C34 H34C 109.5 . . ?
Si6 C35 H35A 109.5 . . ?
Si6 C35 H35B 109.5 . . ?
H35A C35 H35B 109.5 . . ?
Si6 C35 H35C 109.5 . . ?
H35A C35 H35C 109.5 . . ?
H35B C35 H35C 109.5 . . ?
Si7 C36 H36A 109.5 . . ?
Si7 C36 H36B 109.5 . . ?
H36A C36 H36B 109.5 . . ?
Si7 C36 H36C 109.5 . . ?
H36A C36 H36C 109.5 . . ?
H36B C36 H36C 109.5 . . ?
Si7 C37 H37A 109.5 . . ?
Si7 C37 H37B 109.5 . . ?
H37A C37 H37B 109.5 . . ?
Si7 C37 H37C 109.5 . . ?
H37A C37 H37C 109.5 . . ?
H37B C37 H37C 109.5 . . ?
Si7 C38 H38A 109.5 . . ?
Si7 C38 H38B 109.5 . . ?
H38A C38 H38B 109.5 . . ?
Si7 C38 H38C 109.5 . . ?
H38A C38 H38C 109.5 . . ?
H38B C38 H38C 109.5 . . ?
Si8 C39 H39A 109.5 . . ?
Si8 C39 H39B 109.5 . . ?
H39A C39 H39B 109.5 . . ?
Si8 C39 H39C 109.5 . . ?
H39A C39 H39C 109.5 . . ?
H39B C39 H39C 109.5 . . ?
Si8 C40 H40A 109.5 . . ?
Si8 C40 H40B 109.5 . . ?
H40A C40 H40B 109.5 . . ?
Si8 C40 H40C 109.5 . . ?
H40A C40 H40C 109.5 . . ?
H40B C40 H40C 109.5 . . ?
Si8 C41 H41A 109.5 . . ?
Si8 C41 H41B 109.5 . . ?
H41A C41 H41B 109.5 . . ?
Si8 C41 H41C 109.5 . . ?
H41A C41 H41C 109.5 . . ?
H41B C41 H41C 109.5 . . ?
C43 C42 C47 116.9(7) . . ?
C43 C42 C48 120.9(8) . . ?
C47 C42 C48 122.2(8) . . ?
C44 C43 C42 121.4(7) . . ?
C44 C43 H43 119.3 . . ?
C42 C43 H43 119.3 . . ?
C45 C44 C43 120.9(8) . . ?
C45 C44 H44 119.6 . . ?
C43 C44 H44 119.6 . . ?
C44 C45 C46 119.8(8) . . ?
C44 C45 H45 120.1 . . ?
C46 C45 H45 120.1 . . ?
C45 C46 C47 120.8(8) . . ?
C45 C46 K1 88.5(5) . . ?
C47 C46 K1 77.1(5) . . ?
C45 C46 H46 119.6 . . ?
C47 C46 H46 119.6 . . ?
K1 C46 H46 104.6 . . ?
C46 C47 C42 120.2(7) . . ?
C46 C47 K1 79.3(5) . . ?
C42 C47 K1 87.1(4) . . ?
C46 C47 H47 119.9 . . ?
C42 C47 H47 119.9 . . ?
K1 C47 H47 103.6 . . ?
C42 C48 H48A 109.5 . . ?
C42 C48 H48B 109.5 . . ?
H48A C48 H48B 109.5 . . ?
C42 C48 H48C 109.5 . . ?
H48A C48 H48C 109.5 . . ?
H48B C48 H48C 109.5 . . ?

loop_
_geom_bond_atom_site_label_1
_geom_bond_atom_site_label_2
_geom_bond_distance
_geom_bond_site_symmetry_2
_geom_bond_publ_flag
Ge1 C1 1.984(6) . ?
Ge1 Ge6 2.5185(10) . ?
Ge1 Ge5 2.5237(10) . ?
Ge1 Ge4 2.5237(9) . ?
Ge1 Ge2 2.5275(10) . ?
Ge2 Ge3 2.5074(9) . ?
Ge2 Ge6 2.6922(10) . ?
Ge2 Ge7 2.6923(10) . ?
Ge2 K1 3.5450(15) 2_566 ?
Ge3 Si1 2.3803(17) . ?
Ge3 Ge8 2.5326(9) . ?
Ge3 Ge7 2.5473(9) . ?
Ge3 Ge4 2.5516(9) . ?
Ge4 Ge5 2.6650(10) . ?
Ge4 Ge8 2.7149(10) . ?
Ge5 Ge9 2.5547(10) . ?
Ge5 Ge8 2.6612(9) . ?
Ge6 Ge9 2.5031(9) . ?
Ge6 Ge7 2.6825(9) . ?
Ge6 K1 3.5791(15) 2_566 ?
Ge7 Ge9 2.5563(9) . ?
Ge8 Ge9 2.5518(9) . ?
Ge9 Si5 2.3820(18) . ?
Si1 Si4 2.337(2) . ?
Si1 Si3 2.350(2) . ?
Si1 Si2 2.355(2) . ?
Si2 C25 1.874(8) . ?
Si2 C24 1.876(7) . ?
Si2 C26 1.878(8) . ?
Si3 C29 1.850(8) . ?
Si3 C27 1.864(8) . ?
Si3 C28 1.866(9) . ?
Si4 C32 1.863(7) . ?
Si4 C31 1.874(7) . ?
Si4 C30 1.877(7) . ?
Si5 Si7 2.347(2) . ?
Si5 Si8 2.353(2) . ?
Si5 Si6 2.355(2) . ?
Si6 C33 1.864(7) . ?
Si6 C34 1.866(8) . ?
Si6 C35 1.872(8) . ?
Si7 C37 1.867(8) . ?
Si7 C36 1.871(7) . ?
Si7 C38 1.875(8) . ?
Si8 C40 1.867(7) . ?
Si8 C41 1.868(7) . ?
Si8 C39 1.874(7) . ?
K1 O1 2.939(4) . ?
K1 C6 3.153(6) . ?
K1 C11 3.195(6) . ?
K1 C7 3.209(6) . ?
K1 C10 3.241(6) . ?
K1 C8 3.270(6) . ?
K1 C9 3.297(6) . ?
K1 C47 3.362(8) . ?
K1 C46 3.389(8) . ?
K1 C1 3.450(6) . ?
K1 Ge2 3.5449(15) 2_566 ?
K1 Ge6 3.5790(15) 2_566 ?
O1 B1 1.366(7) . ?
O1 C3 1.466(7) . ?
B1 N1 1.426(8) . ?
B1 N2 1.438(8) . ?
N1 C6 1.433(7) . ?
N1 C4 1.471(8) . ?
N2 C15 1.435(7) . ?
N2 C5 1.482(7) . ?
C1 C2 1.520(8) . ?
C1 H1A 0.9900 . ?
C1 H1B 0.9900 . ?
C2 C3 1.525(8) . ?
C2 H2A 0.9900 . ?
C2 H2B 0.9900 . ?
C3 H3A 0.9900 . ?
C3 H3B 0.9900 . ?
C4 C5 1.520(9) . ?
C4 H4A 0.9900 . ?
C4 H4B 0.9900 . ?
C5 H5A 0.9900 . ?
C5 H5B 0.9900 . ?
C6 C11 1.392(8) . ?
C6 C7 1.398(8) . ?
C7 C8 1.400(8) . ?
C7 C12 1.511(8) . ?
C8 C9 1.392(8) . ?
C8 H8 1.0000 . ?
C9 C10 1.388(8) . ?
C9 C13 1.529(9) . ?
C10 C11 1.408(8) . ?
C10 H10 1.0000 . ?
C11 C14 1.505(8) . ?
C12 H12A 0.9800 . ?
C12 H12B 0.9800 . ?
C12 H12C 0.9800 . ?
C13 H13A 0.9800 . ?
C13 H13B 0.9800 . ?
C13 H13C 0.9800 . ?
C14 H14A 0.9800 . ?
C14 H14B 0.9800 . ?
C14 H14C 0.9800 . ?
C15 C16 1.396(8) . ?
C15 C20 1.396(8) . ?
C16 C17 1.388(8) . ?
C16 C21 1.508(9) . ?
C17 C18 1.392(9) . ?
C17 H17 0.9500 . ?
C18 C19 1.384(9) . ?
C18 C22 1.514(9) . ?
C19 C20 1.402(8) . ?
C19 H19 0.9500 . ?
C20 C23 1.520(9) . ?
C21 H21A 0.9800 . ?
C21 H21B 0.9800 . ?
C21 H21C 0.9800 . ?
C22 H11A 0.9800 . ?
C22 H11B 0.9800 . ?
C22 H11C 0.9800 . ?
C23 H23A 0.9800 . ?
C23 H23B 0.9800 . ?
C23 H23C 0.9800 . ?
C24 H24A 0.9800 . ?
C24 H24B 0.9800 . ?
C24 H24C 0.9800 . ?
C25 H25A 0.9800 . ?
C25 H25B 0.9800 . ?
C25 H25C 0.9800 . ?
C26 H26A 0.9800 . ?
C26 H26B 0.9800 . ?
C26 H26C 0.9800 . ?
C27 H27A 0.9800 . ?
C27 H27B 0.9800 . ?
C27 H27C 0.9800 . ?
C28 H28A 0.9800 . ?
C28 H28B 0.9800 . ?
C28 H28C 0.9800 . ?
C29 H29A 0.9800 . ?
C29 H29B 0.9800 . ?
C29 H29C 0.9800 . ?
C30 H30A 0.9800 . ?
C30 H30B 0.9800 . ?
C30 H30C 0.9800 . ?
C31 H31A 0.9800 . ?
C31 H31B 0.9800 . ?
C31 H31C 0.9800 . ?
C32 H32A 0.9800 . ?
C32 H32B 0.9800 . ?
C32 H32C 0.9800 . ?
C33 H33A 0.9800 . ?
C33 H33B 0.9800 . ?
C33 H33C 0.9800 . ?
C34 H34A 0.9800 . ?
C34 H34B 0.9800 . ?
C34 H34C 0.9800 . ?
C35 H35A 0.9800 . ?
C35 H35B 0.9800 . ?
C35 H35C 0.9800 . ?
C36 H36A 0.9800 . ?
C36 H36B 0.9800 . ?
C36 H36C 0.9800 . ?
C37 H37A 0.9800 . ?
C37 H37B 0.9800 . ?
C37 H37C 0.9800 . ?
C38 H38A 0.9800 . ?
C38 H38B 0.9800 . ?
C38 H38C 0.9800 . ?
C39 H39A 0.9800 . ?
C39 H39B 0.9800 . ?
C39 H39C 0.9800 . ?
C40 H40A 0.9800 . ?
C40 H40B 0.9800 . ?
C40 H40C 0.9800 . ?
C41 H41A 0.9800 . ?
C41 H41B 0.9800 . ?
C41 H41C 0.9800 . ?
C42 C43 1.392(10) . ?
C42 C47 1.411(11) . ?
C42 C48 1.500(11) . ?
C43 C44 1.363(11) . ?
C43 H43 0.9500 . ?
C44 C45 1.356(11) . ?
C44 H44 0.9500 . ?
C45 C46 1.364(11) . ?
C45 H45 0.9500 . ?
C46 C47 1.376(11) . ?
C46 H46 0.9500 . ?
C47 H47 0.9500 . ?
C48 H48A 0.9800 . ?
C48 H48B 0.9800 . ?
C48 H48C 0.9800 . ?
